data_4509778
loop_
_publ_author_name
'Ma, Lu-Fang'
'Wang, Li-Ya'
'Hu, Jiang-Liang'
'Wang, Yao-Yu'
'Yang, Guo-Ping'

_publ_section_title
;
 Syntheses, Structures, and Photoluminescence of a Series of
 d10Coordination Polymers with R-Isophthalate (R = &#x2212;OH,
 &#x2212;CH3, and &#x2212;C(CH3)3)
;
_journal_issue 12
_journal_name_full 'Crystal Growth &amp; Design'
_journal_page_first 5334
_journal_paper_doi 10.1021/cg900825y
_journal_volume 9
_journal_year 2009
_chemical_formula_sum 'C21 H18 N2 O4 Zn'
_chemical_formula_weight 427.74
_chemical_name_systematic
;

 ?

;
_space_group_IT_number 52
_symmetry_cell_setting orthorhombic
_symmetry_space_group_name_Hall '-P 2a 2bc'
_symmetry_space_group_name_H-M 'P n n a'
_atom_sites_solution_hydrogens geom
_atom_sites_solution_primary direct
_atom_sites_solution_secondary difmap
_audit_creation_method SHELXL-97
_cell_angle_alpha 90.00
_cell_angle_beta 90.00
_cell_angle_gamma 90.00
_cell_formula_units_Z 4
_cell_length_a 9.0324(10)
_cell_length_b 16.1448(18)
_cell_length_c 14.7914(17)
_cell_measurement_reflns_used 4649
_cell_measurement_temperature 291(2)
_cell_measurement_theta_max 25.45
_cell_measurement_theta_min 2.52
_cell_volume 2157.0(4)
_computing_cell_refinement 'Bruker SMART'
_computing_data_collection 'Bruker SMART'
_computing_data_reduction 'Bruker SAINT'
_computing_molecular_graphics 'Bruker SHELXTL'
_computing_publication_material 'Bruker SHELXTL'
_computing_structure_refinement 'SHELXL-97 (Sheldrick, 1997)'
_computing_structure_solution 'SHELXS-97 (Sheldrick, 1990)'
_diffrn_ambient_temperature 291(2)
_diffrn_measured_fraction_theta_full 1.000
_diffrn_measured_fraction_theta_max 1.000
_diffrn_measurement_device_type 'CCD area detector'
_diffrn_measurement_method 'phi and omega scans'
_diffrn_radiation_monochromator graphite
_diffrn_radiation_source 'fine-focus sealed tube'
_diffrn_radiation_type MoK\a
_diffrn_radiation_wavelength 0.71073
_diffrn_reflns_av_R_equivalents 0.0220
_diffrn_reflns_av_sigmaI/netI 0.0147
_diffrn_reflns_limit_h_max 10
_diffrn_reflns_limit_h_min -10
_diffrn_reflns_limit_k_max 19
_diffrn_reflns_limit_k_min -19
_diffrn_reflns_limit_l_max 16
_diffrn_reflns_limit_l_min -17
_diffrn_reflns_number 12820
_diffrn_reflns_theta_full 25.50
_diffrn_reflns_theta_max 25.50
_diffrn_reflns_theta_min 2.52
_diffrn_standards_number 0
_exptl_absorpt_coefficient_mu 1.165
_exptl_absorpt_correction_T_max 0.6529
_exptl_absorpt_correction_T_min 0.5991
_exptl_absorpt_correction_type multi-scan
_exptl_absorpt_process_details sadabs
_exptl_crystal_colour colorless
_exptl_crystal_density_diffrn 1.317
_exptl_crystal_density_method 'not measured'
_exptl_crystal_description block
_exptl_crystal_F_000 880
_exptl_crystal_size_max 0.49
_exptl_crystal_size_mid 0.45
_exptl_crystal_size_min 0.40
_refine_diff_density_max 0.874
_refine_diff_density_min -0.244
_refine_diff_density_rms 0.062
_refine_ls_extinction_method none
_refine_ls_goodness_of_fit_ref 1.080
_refine_ls_hydrogen_treatment constr
_refine_ls_matrix_type full
_refine_ls_number_parameters 130
_refine_ls_number_reflns 2015
_refine_ls_number_restraints 0
_refine_ls_restrained_S_all 1.080
_refine_ls_R_factor_all 0.0443
_refine_ls_R_factor_gt 0.0351
_refine_ls_shift/su_max 0.000
_refine_ls_shift/su_mean 0.000
_refine_ls_structure_factor_coef Fsqd
_refine_ls_weighting_details 'calc w=1/[\s^2^(Fo^2^)+(0.0557P)^2^+2.1162P] where P=(Fo^2^+2Fc^2^)/3'
_refine_ls_weighting_scheme calc
_refine_ls_wR_factor_gt 0.1096
_refine_ls_wR_factor_ref 0.1163
_reflns_number_gt 1638
_reflns_number_total 2015
_reflns_threshold_expression >2sigma(I)
_cod_data_source_file cg900825ysup4.cif
_cod_data_source_block aa
_cod_depositor_comments
;
The following automatic conversions were performed:

'_symmetry_cell_setting' value 'Orthorhombic' changed to
'orthorhombic' according to
/home/saulius/struct/CIF-dictionaries/cif_core.dic dictionary named
'cif_core.dic' version 2.4.2 from 2011-04-26.

Automatic conversion script
Id: cif_fix_values 1891 2012-01-12 08:04:46Z andrius 
;
_cod_original_sg_symbol_H-M Pnna
_cod_database_code 4509778

loop_
_symmetry_equiv_pos_as_xyz
'x, y, z'
'-x+1/2, -y, z'
'-x+1/2, y+1/2, -z+1/2'
'x, -y+1/2, -z+1/2'
'-x, -y, -z'
'x-1/2, y, -z'
'x-1/2, -y-1/2, z-1/2'
'-x, y-1/2, z-1/2'

loop_
_atom_site_label
_atom_site_type_symbol
_atom_site_fract_x
_atom_site_fract_y
_atom_site_fract_z
_atom_site_U_iso_or_equiv
_atom_site_adp_type
_atom_site_occupancy
_atom_site_symmetry_multiplicity
_atom_site_calc_flag
_atom_site_refinement_flags
Zn1 Zn 0.08952(5) 0.7500 0.2500 0.03979(19) Uani 1 2 d S
O1 O 0.0005(3) 0.67111(13) 0.33321(16) 0.0585(6) Uani 1 1 d .
O2 O -0.0881(3) 0.6258(2) 0.20382(19) 0.0847(9) Uani 1 1 d .
N1 N 0.2421(3) 0.69254(14) 0.16663(15) 0.0448(6) Uani 1 1 d .
C1 C -0.2500 0.5000 0.2923(3) 0.0459(9) Uani 1 2 d S
H1 H -0.2500 0.5000 0.2294 0.055 Uiso 1 2 calc SR
C2 C -0.1676(3) 0.55833(17) 0.3383(2) 0.0439(7) Uani 1 1 d .
C3 C -0.1678(3) 0.55797(18) 0.4328(2) 0.0480(7) Uani 1 1 d .
H3 H -0.1122 0.5971 0.4640 0.058 Uiso 1 1 calc R
C4 C -0.2500 0.5000 0.4808(3) 0.0497(10) Uani 1 2 d S
C5 C -0.0807(3) 0.6225(2) 0.2870(3) 0.0506(7) Uani 1 1 d .
C6 C -0.2500 0.5000 0.5829(3) 0.0745(15) Uani 1 2 d S
H6A H -0.3283 0.5350 0.6046 0.112 Uiso 0.50 1 calc PR
H6B H -0.1567 0.5204 0.6046 0.112 Uiso 0.50 1 calc PR
H6C H -0.2650 0.4446 0.6046 0.112 Uiso 0.50 1 calc PR
C7 C 0.3168(5) 0.6296(2) 0.2011(2) 0.0719(11) Uani 1 1 d .
H7 H 0.3032 0.6172 0.2619 0.086 Uiso 1 1 calc R
C8 C 0.4136(4) 0.5812(2) 0.1521(3) 0.0740(12) Uani 1 1 d .
H8 H 0.4634 0.5376 0.1797 0.089 Uiso 1 1 calc R
C9 C 0.4358(3) 0.59817(19) 0.0623(2) 0.0516(8) Uani 1 1 d .
C10 C 0.3596(4) 0.66423(19) 0.0259(2) 0.0532(8) Uani 1 1 d .
H10 H 0.3724 0.6783 -0.0346 0.064 Uiso 1 1 calc R
C11 C 0.2644(4) 0.70931(18) 0.07927(19) 0.0475(7) Uani 1 1 d .
H11 H 0.2135 0.7534 0.0534 0.057 Uiso 1 1 calc R
C12 C 0.5344(4) 0.54330(18) 0.0065(3) 0.0653(10) Uani 1 1 d .
H12A H 0.6297 0.5378 0.0361 0.078 Uiso 1 1 calc R
H12B H 0.5506 0.5686 -0.0521 0.078 Uiso 1 1 calc R

loop_
_atom_site_aniso_label
_atom_site_aniso_U_11
_atom_site_aniso_U_22
_atom_site_aniso_U_33
_atom_site_aniso_U_23
_atom_site_aniso_U_13
_atom_site_aniso_U_12
Zn1 0.0471(3) 0.0338(3) 0.0385(3) -0.00289(18) 0.000 0.000
O1 0.0641(14) 0.0483(12) 0.0631(14) 0.0028(11) 0.0015(12) -0.0171(11)
O2 0.097(2) 0.103(2) 0.0539(16) 0.0210(16) -0.0032(14) -0.0430(17)
N1 0.0533(14) 0.0389(12) 0.0422(13) -0.0016(10) 0.0021(11) 0.0077(11)
C1 0.050(2) 0.050(2) 0.037(2) 0.000 0.000 -0.0040(19)
C2 0.0452(16) 0.0416(15) 0.0448(16) 0.0018(13) -0.0002(13) -0.0046(13)
C3 0.0506(17) 0.0444(16) 0.0489(17) -0.0061(13) -0.0035(14) -0.0070(13)
C4 0.059(3) 0.053(2) 0.037(2) 0.000 0.000 -0.001(2)
C5 0.0473(17) 0.0471(17) 0.0576(19) 0.0051(16) 0.0015(15) -0.0054(14)
C6 0.093(4) 0.092(4) 0.039(2) 0.000 0.000 -0.018(3)
C7 0.096(3) 0.073(2) 0.0466(19) 0.0112(18) 0.0140(19) 0.037(2)
C8 0.088(3) 0.065(2) 0.069(2) 0.0122(19) 0.014(2) 0.038(2)
C9 0.0521(18) 0.0425(16) 0.060(2) -0.0041(14) 0.0161(15) 0.0014(13)
C10 0.0650(19) 0.0484(17) 0.0462(17) 0.0009(14) 0.0120(15) 0.0004(15)
C11 0.0578(18) 0.0399(15) 0.0447(16) 0.0021(13) 0.0034(14) 0.0052(14)
C12 0.062(2) 0.0503(18) 0.083(2) -0.0076(19) 0.0311(19) 0.0020(16)

loop_
_atom_type_symbol
_atom_type_description
_atom_type_scat_dispersion_real
_atom_type_scat_dispersion_imag
_atom_type_scat_source
C C 0.0033 0.0016 'International Tables Vol C Tables 4.2.6.8 and 6.1.1.4'
H H 0.0000 0.0000 'International Tables Vol C Tables 4.2.6.8 and 6.1.1.4'
N N 0.0061 0.0033 'International Tables Vol C Tables 4.2.6.8 and 6.1.1.4'
O O 0.0106 0.0060 'International Tables Vol C Tables 4.2.6.8 and 6.1.1.4'
Zn Zn 0.2839 1.4301 'International Tables Vol C Tables 4.2.6.8 and 6.1.1.4'

loop_
_geom_angle_atom_site_label_1
_geom_angle_atom_site_label_2
_geom_angle_atom_site_label_3
_geom_angle
_geom_angle_site_symmetry_1
_geom_angle_site_symmetry_3
O1 Zn1 O1 131.16(14) 4_565 .
O1 Zn1 N1 111.03(9) 4_565 4_565
O1 Zn1 N1 101.06(9) . 4_565
O1 Zn1 N1 101.06(9) 4_565 .
O1 Zn1 N1 111.03(9) . .
N1 Zn1 N1 96.48(14) 4_565 .
C5 O1 Zn1 107.6(2) . .
C7 N1 C11 116.8(3) . .
C7 N1 Zn1 117.1(2) . .
C11 N1 Zn1 125.9(2) . .
C2 C1 C2 120.9(4) . 2_465
C2 C1 H1 119.6 . .
C2 C1 H1 119.6 2_465 .
C1 C2 C3 119.3(3) . .
C1 C2 C5 120.1(3) . .
C3 C2 C5 120.6(3) . .
C4 C3 C2 121.0(3) . .
C4 C3 H3 119.5 . .
C2 C3 H3 119.5 . .
C3 C4 C3 118.5(4) 2_465 .
C3 C4 C6 120.74(19) 2_465 .
C3 C4 C6 120.73(19) . .
O2 C5 O1 122.7(3) . .
O2 C5 C2 120.3(3) . .
O1 C5 C2 117.0(3) . .
C4 C6 H6A 109.5 . .
C4 C6 H6B 109.5 . .
H6A C6 H6B 109.5 . .
C4 C6 H6C 109.5 . .
H6A C6 H6C 109.5 . .
H6B C6 H6C 109.5 . .
N1 C7 C8 123.8(3) . .
N1 C7 H7 118.1 . .
C8 C7 H7 118.1 . .
C9 C8 C7 119.3(3) . .
C9 C8 H8 120.3 . .
C7 C8 H8 120.3 . .
C8 C9 C10 117.3(3) . .
C8 C9 C12 120.1(3) . .
C10 C9 C12 122.6(3) . .
C11 C10 C9 119.9(3) . .
C11 C10 H10 120.1 . .
C9 C10 H10 120.1 . .
N1 C11 C10 122.9(3) . .
N1 C11 H11 118.6 . .
C10 C11 H11 118.6 . .
C9 C12 C12 111.3(3) . 5_665
C9 C12 H12A 109.4 . .
C12 C12 H12A 109.4 5_665 .
C9 C12 H12B 109.4 . .
C12 C12 H12B 109.4 5_665 .
H12A C12 H12B 108.0 . .

loop_
_geom_bond_atom_site_label_1
_geom_bond_atom_site_label_2
_geom_bond_distance
_geom_bond_site_symmetry_2
Zn1 O1 1.945(2) 4_565
Zn1 O1 1.945(2) .
Zn1 N1 2.069(2) 4_565
Zn1 N1 2.069(2) .
O1 C5 1.274(4) .
O2 C5 1.233(5) .
N1 C7 1.323(4) .
N1 C11 1.336(4) .
C1 C2 1.380(3) .
C1 C2 1.380(3) 2_465
C1 H1 0.9300 .
C2 C3 1.397(4) .
C2 C5 1.505(4) .
C3 C4 1.390(4) .
C3 H3 0.9300 .
C4 C3 1.390(4) 2_465
C4 C6 1.511(6) .
C6 H6A 0.9600 .
C6 H6B 0.9600 .
C6 H6C 0.9600 .
C7 C8 1.378(5) .
C7 H7 0.9300 .
C8 C9 1.371(5) .
C8 H8 0.9300 .
C9 C10 1.379(4) .
C9 C12 1.503(4) .
C10 C11 1.375(4) .
C10 H10 0.9300 .
C11 H11 0.9300 .
C12 C12 1.542(6) 5_665
C12 H12A 0.9700 .
C12 H12B 0.9700 .

loop_
_geom_torsion_atom_site_label_1
_geom_torsion_atom_site_label_2
_geom_torsion_atom_site_label_3
_geom_torsion_atom_site_label_4
_geom_torsion
_geom_torsion_site_symmetry_1
_geom_torsion_site_symmetry_4
O1 Zn1 O1 C5 58.69(19) 4_565 .
N1 Zn1 O1 C5 -170.3(2) 4_565 .
N1 Zn1 O1 C5 -68.8(2) . .
O1 Zn1 N1 C7 -175.2(3) 4_565 .
O1 Zn1 N1 C7 -32.7(3) . .
N1 Zn1 N1 C7 71.8(3) 4_565 .
O1 Zn1 N1 C11 -0.4(3) 4_565 .
O1 Zn1 N1 C11 142.2(2) . .
N1 Zn1 N1 C11 -113.3(3) 4_565 .
C2 C1 C2 C3 0.1(2) 2_465 .
C2 C1 C2 C5 -178.8(3) 2_465 .
C1 C2 C3 C4 -0.2(4) . .
C5 C2 C3 C4 178.7(2) . .
C2 C3 C4 C3 0.1(2) . 2_465
C2 C3 C4 C6 -179.9(2) . .
Zn1 O1 C5 O2 4.1(4) . .
Zn1 O1 C5 C2 -177.0(2) . .
C1 C2 C5 O2 3.4(4) . .
C3 C2 C5 O2 -175.5(3) . .
C1 C2 C5 O1 -175.6(2) . .
C3 C2 C5 O1 5.5(4) . .
C11 N1 C7 C8 -0.4(6) . .
Zn1 N1 C7 C8 174.9(3) . .
N1 C7 C8 C9 0.0(7) . .
C7 C8 C9 C10 0.6(6) . .
C7 C8 C9 C12 -176.6(4) . .
C8 C9 C10 C11 -0.8(5) . .
C12 C9 C10 C11 176.3(3) . .
C7 N1 C11 C10 0.2(5) . .
Zn1 N1 C11 C10 -174.7(2) . .
C9 C10 C11 N1 0.5(5) . .
C8 C9 C12 C12 68.1(6) . 5_665
C10 C9 C12 C12 -109.0(5) . 5_665
